data_4105485
loop_
_publ_author_name
'Shao-Liang Zheng'
'Yizhong Wang'
'Zhipeng Yu'
'Qing Lin'
'Philip Coppens'

_publ_section_title
;
 Direct Observation of a Photoinduced Nonstabilized Nitrile Imine
 Structure in the Solid State
;
_journal_name_full 'Journal of the American Chemical Society'
_journal_page_first 18036
_journal_page_last 18037
_journal_paper_doi 10.1021/ja9094523
_journal_volume 131
_journal_year 2009
_chemical_formula_sum 'C15 H10 N3.89 O5 Zn'
_chemical_formula_weight 391.64
_chemical_name_systematic
; 
 ? 
;
_space_group_IT_number 13
_symmetry_cell_setting monoclinic
_symmetry_space_group_name_Hall '-P 2yc'
_symmetry_space_group_name_H-M 'P 1 2/c 1'
_atom_sites_solution_hydrogens geom
_atom_sites_solution_primary direct
_atom_sites_solution_secondary difmap
_audit_creation_method SHELXL-97
_cell_angle_alpha 90.00
_cell_angle_beta 96.469(3)
_cell_angle_gamma 90.00
_cell_formula_units_Z 2
_cell_length_a 16.3448(17)
_cell_length_b 6.3194(7)
_cell_length_c 7.1439(7)
_cell_measurement_reflns_used 365
_cell_measurement_temperature 90(2)
_cell_measurement_theta_max 25
_cell_measurement_theta_min 2.5
_cell_volume 733.19(13)
_computing_cell_refinement 'Bruker Saint v7.23A (Bruker, 2005)'
_computing_data_collection 'APEX2 (Bruker, 2004)'
_computing_data_reduction 'Bruker Saint v7.23A (Bruker, 2005)'
_computing_molecular_graphics 'Bruker SHELXTL'
_computing_publication_material 'Bruker SHELXTL'
_computing_structure_refinement 'SHELXL-97 (Sheldrick, 1997)'
_computing_structure_solution 'SHELXS-97 (Sheldrick, 1997)'
_diffrn_ambient_temperature 90(2)
_diffrn_detector_area_resol_mean 8.33
_diffrn_measured_fraction_theta_full 0.988
_diffrn_measured_fraction_theta_max 0.988
_diffrn_measurement_device_type 'Bruker SMART APEX2'
_diffrn_measurement_method \wand\f-scans
_diffrn_radiation_monochromator graphite
_diffrn_radiation_probe x-ray
_diffrn_radiation_type MoK\a
_diffrn_radiation_wavelength 0.71073
_diffrn_reflns_av_R_equivalents 0.0346
_diffrn_reflns_av_sigmaI/netI 0.0423
_diffrn_reflns_limit_h_max 17
_diffrn_reflns_limit_h_min -20
_diffrn_reflns_limit_k_max 8
_diffrn_reflns_limit_k_min -4
_diffrn_reflns_limit_l_max 8
_diffrn_reflns_limit_l_min -9
_diffrn_reflns_number 4485
_diffrn_reflns_theta_full 27.15
_diffrn_reflns_theta_max 27.15
_diffrn_reflns_theta_min 2.51
_diffrn_source rotating-anode
_diffrn_source_type 'RIGAKU RU-2000BEH'
_exptl_absorpt_coefficient_mu 1.713
_exptl_absorpt_correction_T_max 0.9828
_exptl_absorpt_correction_T_min 0.9661
_exptl_absorpt_correction_type multi-scan
_exptl_absorpt_process_details 'SADABS 2004/1 (Bruker, 2004)'
_exptl_crystal_colour colorless
_exptl_crystal_density_diffrn 1.774
_exptl_crystal_description Needle
_exptl_crystal_F_000 396
_exptl_crystal_size_max 0.02
_exptl_crystal_size_mid 0.01
_exptl_crystal_size_min 0.01
_refine_diff_density_max 1.933
_refine_diff_density_min -0.504
_refine_diff_density_rms 0.113
_refine_ls_extinction_method none
_refine_ls_goodness_of_fit_ref 1.129
_refine_ls_hydrogen_treatment mixed
_refine_ls_matrix_type full
_refine_ls_number_parameters 139
_refine_ls_number_reflns 1608
_refine_ls_number_restraints 1
_refine_ls_restrained_S_all 1.128
_refine_ls_R_factor_all 0.0582
_refine_ls_R_factor_gt 0.0437
_refine_ls_shift/su_max 0.032
_refine_ls_shift/su_mean 0.005
_refine_ls_structure_factor_coef Fsqd
_refine_ls_weighting_details 'calc w=1/[\s^2^(Fo^2^)+(0.0495P)^2^+1.7727P] where P=(Fo^2^+2Fc^2^)/3'
_refine_ls_weighting_scheme calc
_refine_ls_wR_factor_gt 0.1087
_refine_ls_wR_factor_ref 0.1167
_reflns_number_gt 1332
_reflns_number_total 1608
_reflns_threshold_expression >2sigma(I)
_cod_data_source_file ja9094523_si_004.cif
_cod_data_source_block exporesure
_cod_database_code 4105485

loop_
_symmetry_equiv_pos_as_xyz
'x, y, z'
'-x, y, -z+1/2'
'-x, -y, -z'
'x, -y, z-1/2'

loop_
_atom_site_label
_atom_site_type_symbol
_atom_site_fract_x
_atom_site_fract_y
_atom_site_fract_z
_atom_site_U_iso_or_equiv
_atom_site_adp_type
_atom_site_occupancy
_atom_site_symmetry_multiplicity
_atom_site_calc_flag
_atom_site_refinement_flags
_atom_site_disorder_assembly
_atom_site_disorder_group
Zn1 Zn 0.0000 -0.18698(9) -0.2500 0.0162(2) Uani 1 2 d S . .
O5 O 0.0000 -0.4977(6) -0.2500 0.0326(11) Uani 1 2 d SD A .
H5O H 0.0175 -0.5763 -0.1620 0.039 Uiso 1 1 d RD . .
O1 O 0.1073(7) -0.0872(19) -0.1367(15) 0.0211(15) Uani 0.870(13) 1 d P A 1
O2 O 0.0520(5) 0.1998(16) -0.0177(7) 0.0168(12) Uani 0.870(13) 1 d P . 1
N1 N 0.5000 0.2539(11) 0.2500 0.0282(16) Uani 0.870(13) 2 d SP . 1
N2 N 0.4386(4) 0.3859(11) 0.1958(9) 0.0269(14) Uani 0.435(7) 1 d P A 1
C0 C 0.4386(4) 0.3859(11) 0.1958(9) 0.0269(14) Uani 0.435(7) 1 d P A 1
N3 N 0.4605(2) 0.5883(7) 0.2182(7) 0.0329(15) Uani 0.870(13) 1 d P . 1
C1 C 0.1115(4) 0.0889(12) -0.0498(10) 0.0142(12) Uani 0.870(13) 1 d P A 1
C2 C 0.1968(3) 0.1731(10) 0.0117(10) 0.0169(11) Uani 0.870(13) 1 d P A 1
C3 C 0.2644(4) 0.0425(12) -0.0082(12) 0.0228(13) Uani 0.870(13) 1 d P A 1
H3A H 0.2561 -0.0926 -0.0655 0.027 Uiso 0.870(13) 1 calc PR A 1
C4 C 0.3434(3) 0.1094(13) 0.0553(13) 0.0279(12) Uani 0.870(13) 1 d P A 1
H4A H 0.3893 0.0190 0.0473 0.033 Uiso 0.870(13) 1 calc PR A 1
C5 C 0.3541(3) 0.3125(13) 0.1314(13) 0.0270(13) Uani 0.870(13) 1 d P A 1
C6 C 0.2874(4) 0.4481(11) 0.1464(11) 0.0234(13) Uani 0.870(13) 1 d P A 1
H6A H 0.2958 0.5861 0.1976 0.028 Uiso 0.870(13) 1 calc PR A 1
C7 C 0.2092(3) 0.3764(10) 0.0848(10) 0.0184(11) Uani 0.870(13) 1 d P A 1
H7A H 0.1633 0.4668 0.0925 0.022 Uiso 0.870(13) 1 calc PR A 1
O1B O 0.104(6) -0.060(16) -0.109(12) 0.0211(15) Uani 0.130(13) 1 d P A 2
O2B O 0.053(4) 0.208(13) 0.025(7) 0.0168(12) Uani 0.130(13) 1 d P . 2
N1B N 0.5000 0.186(9) 0.2500 0.0282(16) Uani 0.130(13) 2 d SP . 2
N2B N 0.432(3) 0.350(9) 0.245(8) 0.0269(14) Uani 0.065(7) 1 d P A 2
C0B C 0.432(3) 0.350(9) 0.245(8) 0.0269(14) Uani 0.065(7) 1 d P A 2
C1B C 0.131(3) 0.111(10) -0.035(9) 0.0142(12) Uani 0.130(13) 1 d P A 2
C2B C 0.214(2) 0.147(8) 0.013(8) 0.0169(11) Uani 0.130(13) 1 d PG A 2
C3B C 0.282(3) 0.025(7) -0.015(8) 0.0228(13) Uani 0.130(13) 1 d PG A 2
H3BA H 0.2753 -0.1094 -0.0741 0.027 Uiso 0.130(13) 1 calc PR A 2
C4B C 0.361(2) 0.099(10) 0.044(9) 0.0279(12) Uani 0.130(13) 1 d PG A 2
H4BA H 0.4078 0.0160 0.0252 0.033 Uiso 0.130(13) 1 calc PR A 2
C5B C 0.371(2) 0.296(10) 0.131(10) 0.0270(13) Uani 0.130(13) 1 d PG A 2
C6B C 0.303(3) 0.418(7) 0.159(8) 0.0234(13) Uani 0.130(13) 1 d PG A 2
H6BA H 0.3102 0.5520 0.2187 0.028 Uiso 0.130(13) 1 calc PR A 2
C7B C 0.224(2) 0.343(7) 0.100(7) 0.0184(11) Uani 0.130(13) 1 d PG A 2
H7BA H 0.1777 0.4267 0.1194 0.022 Uiso 0.130(13) 1 calc PR A 2
N3B N 0.483(3) 0.759(7) 0.293(8) 0.0329(15) Uani 0.077(9) 1 d P . 2

loop_
_atom_site_aniso_label
_atom_site_aniso_U_11
_atom_site_aniso_U_22
_atom_site_aniso_U_33
_atom_site_aniso_U_23
_atom_site_aniso_U_13
_atom_site_aniso_U_12
Zn1 0.0114(3) 0.0154(3) 0.0211(3) 0.000 -0.0005(2) 0.000
O5 0.056(3) 0.019(2) 0.020(2) 0.000 -0.008(2) 0.000
O1 0.0141(17) 0.026(4) 0.023(4) -0.012(2) 0.002(2) -0.002(2)
O2 0.0142(12) 0.0197(17) 0.016(3) 0.001(3) -0.001(3) 0.0005(11)
N1 0.026(3) 0.017(4) 0.040(3) 0.000 -0.004(2) 0.000
N2 0.021(2) 0.028(3) 0.031(4) 0.009(2) 0.001(2) -0.003(2)
C0 0.021(2) 0.028(3) 0.031(4) 0.009(2) 0.001(2) -0.003(2)
N3 0.015(2) 0.028(2) 0.055(3) -0.003(2) -0.0032(18) 0.0013(16)
C1 0.006(3) 0.021(3) 0.014(2) 0.002(2) -0.002(2) -0.006(2)
C2 0.006(2) 0.023(3) 0.0212(19) 0.003(2) -0.001(2) 0.000(2)
C3 0.013(3) 0.029(2) 0.026(2) -0.005(2) 0.001(2) 0.003(2)
C4 0.007(3) 0.041(3) 0.036(3) -0.005(2) 0.003(3) 0.004(3)
C5 0.009(3) 0.037(3) 0.034(2) 0.001(2) -0.002(3) -0.001(3)
C6 0.015(3) 0.028(3) 0.026(3) 0.001(2) -0.003(2) -0.001(2)
C7 0.009(2) 0.021(3) 0.025(3) 0.005(2) -0.0007(19) 0.0051(17)
O1B 0.0141(17) 0.026(4) 0.023(4) -0.012(2) 0.002(2) -0.002(2)
O2B 0.0142(12) 0.0197(17) 0.016(3) 0.001(3) -0.001(3) 0.0005(11)
N1B 0.026(3) 0.017(4) 0.040(3) 0.000 -0.004(2) 0.000
N2B 0.021(2) 0.028(3) 0.031(4) 0.009(2) 0.001(2) -0.003(2)
C0B 0.021(2) 0.028(3) 0.031(4) 0.009(2) 0.001(2) -0.003(2)
C1B 0.006(3) 0.021(3) 0.014(2) 0.002(2) -0.002(2) -0.006(2)
C2B 0.006(2) 0.023(3) 0.0212(19) 0.003(2) -0.001(2) 0.000(2)
C3B 0.013(3) 0.029(2) 0.026(2) -0.005(2) 0.001(2) 0.003(2)
C4B 0.007(3) 0.041(3) 0.036(3) -0.005(2) 0.003(3) 0.004(3)
C5B 0.009(3) 0.037(3) 0.034(2) 0.001(2) -0.002(3) -0.001(3)
C6B 0.015(3) 0.028(3) 0.026(3) 0.001(2) -0.003(2) -0.001(2)
C7B 0.009(2) 0.021(3) 0.025(3) 0.005(2) -0.0007(19) 0.0051(17)
N3B 0.015(2) 0.028(2) 0.055(3) -0.003(2) -0.0032(18) 0.0013(16)

loop_
_atom_type_symbol
_atom_type_description
_atom_type_scat_dispersion_real
_atom_type_scat_dispersion_imag
_atom_type_scat_source
C C 0.0033 0.0016 'International Tables Vol C Tables 4.2.6.8 and 6.1.1.4'
H H 0.0000 0.0000 'International Tables Vol C Tables 4.2.6.8 and 6.1.1.4'
N N 0.0061 0.0033 'International Tables Vol C Tables 4.2.6.8 and 6.1.1.4'
O O 0.0106 0.0060 'International Tables Vol C Tables 4.2.6.8 and 6.1.1.4'
Zn Zn 0.2839 1.4301 'International Tables Vol C Tables 4.2.6.8 and 6.1.1.4'

loop_
_geom_angle_atom_site_label_1
_geom_angle_atom_site_label_2
_geom_angle_atom_site_label_3
_geom_angle
_geom_angle_site_symmetry_1
_geom_angle_site_symmetry_3
O1 Zn1 O1 142.3(7) . 2_554
O1 Zn1 O5 108.8(3) . .
O1 Zn1 O5 108.8(3) 2_554 .
O1 Zn1 O2B 98.2(18) . 3
O1 Zn1 O2B 84.4(19) 2_554 3
O5 Zn1 O2B 86(2) . 3
O1 Zn1 O2B 84.4(19) . 4
O1 Zn1 O2B 98.2(18) 2_554 4
O5 Zn1 O2B 86(2) . 4
O2B Zn1 O2B 172(5) 3 4
O1 Zn1 O1B 7(2) . .
O1 Zn1 O1B 138(2) 2_554 .
O5 Zn1 O1B 113(3) . .
O2B Zn1 O1B 92(3) 3 .
O2B Zn1 O1B 91(3) 4 .
O1 Zn1 O1B 138(2) . 2_554
O1 Zn1 O1B 7(2) 2_554 2_554
O5 Zn1 O1B 113(3) . 2_554
O2B Zn1 O1B 91(3) 3 2_554
O2B Zn1 O1B 92(3) 4 2_554
O1B Zn1 O1B 134(6) . 2_554
O1 Zn1 O2 94.0(4) . 3
O1 Zn1 O2 87.4(4) 2_554 3
O5 Zn1 O2 87.9(3) . 3
O2B Zn1 O2 4(2) 3 3
O2B Zn1 O2 173(2) 4 3
O1B Zn1 O2 88(3) . 3
O1B Zn1 O2 94(2) 2_554 3
O1 Zn1 O2 87.4(4) . 4
O1 Zn1 O2 94.0(4) 2_554 4
O5 Zn1 O2 87.9(3) . 4
O2B Zn1 O2 173(2) 3 4
O2B Zn1 O2 4(2) 4 4
O1B Zn1 O2 94(2) . 4
O1B Zn1 O2 88(3) 2_554 4
O2 Zn1 O2 175.7(5) 3 4
Zn1 O5 H5O 126.9 . .
C1 O1 Zn1 118.8(7) . .
C1 O2 Zn1 122.2(6) . 3
C0 N1 N2 0.0(8) 2_655 2_655
C0 N1 N2 102.2(7) 2_655 .
N2 N1 N2 102.2(7) 2_655 .
N1 N2 N3 112.6(5) . .
N1 N2 C5 122.8(6) . .
N3 N2 C5 124.5(6) . .
N3 N3 N2 106.3(3) 2_655 .
O1 C1 O2 125.8(8) . .
O1 C1 C2 116.5(7) . .
O2 C1 C2 117.7(7) . .
C7 C2 C3 120.0(4) . .
C7 C2 C1 121.6(5) . .
C3 C2 C1 118.4(5) . .
C4 C3 C2 120.3(4) . .
C4 C3 H3A 119.9 . .
C2 C3 H3A 119.9 . .
C3 C4 C5 118.6(4) . .
C3 C4 H4A 120.7 . .
C5 C4 H4A 120.7 . .
C4 C5 C6 121.8(4) . .
C4 C5 N2 118.7(5) . .
C6 C5 N2 119.4(6) . .
C7 C6 C5 118.4(4) . .
C7 C6 H6A 120.8 . .
C5 C6 H6A 120.8 . .
C6 C7 C2 120.8(4) . .
C6 C7 H7A 119.6 . .
C2 C7 H7A 119.6 . .
C1B O1B Zn1 141(7) . .
C1B O2B Zn1 133(5) . 3
N2B N1B C0B 93(5) . 2_655
N2B N1B N2B 93(5) . 2_655
C0B N1B N2B 0(6) 2_655 2_655
C5B N2B N1B 110(5) . .
O1B C1B O2B 102(6) . .
O1B C1B C2B 122(7) . .
O2B C1B C2B 134(6) . .
C3B C2B C7B 120.0 . .
C3B C2B C1B 131(4) . .
C7B C2B C1B 109(4) . .
C4B C3B C2B 120.0 . .
C4B C3B H3BA 120.0 . .
C2B C3B H3BA 120.0 . .
C3B C4B C5B 120.0 . .
C3B C4B H4BA 120.0 . .
C5B C4B H4BA 120.0 . .
N2B C5B C6B 110(5) . .
N2B C5B C4B 126(5) . .
C6B C5B C4B 120.0 . .
C5B C6B C7B 120.0 . .
C5B C6B H6BA 120.0 . .
C7B C6B H6BA 120.0 . .
C6B C7B C2B 120.0 . .
C6B C7B H7BA 120.0 . .
C2B C7B H7BA 120.0 . .

loop_
_geom_bond_atom_site_label_1
_geom_bond_atom_site_label_2
_geom_bond_distance
_geom_bond_site_symmetry_2
Zn1 O1 1.951(12) .
Zn1 O1 1.951(12) 2_554
Zn1 O5 1.964(4) .
Zn1 O2B 1.91(6) 3
Zn1 O2B 1.91(6) 4
Zn1 O1B 2.04(9) .
Zn1 O1B 2.04(9) 2_554
Zn1 O2 2.180(7) 3
Zn1 O2 2.180(7) 4
O5 H5O 0.8266 .
O1 C1 1.273(11) .
O2 C1 1.240(12) .
O2 Zn1 2.180(7) 3
N1 C0 1.328(8) 2_655
N1 N2 1.328(8) 2_655
N1 N2 1.328(8) .
N2 N3 1.333(8) .
N2 C5 1.481(9) .
N3 N3 1.319(7) 2_655
C1 C2 1.512(6) .
C2 C7 1.393(6) .
C2 C3 1.399(6) .
C3 C4 1.386(6) .
C3 H3A 0.9500 .
C4 C5 1.397(7) .
C4 H4A 0.9500 .
C5 C6 1.400(7) .
C6 C7 1.380(6) .
C6 H6A 0.9500 .
C7 H7A 0.9500 .
O1B C1B 1.26(10) .
O2B C1B 1.52(9) .
O2B Zn1 1.91(6) 3
N1B N2B 1.52(7) .
N1B C0B 1.52(7) 2_655
N1B N2B 1.52(7) 2_655
N2B C5B 1.26(7) .
C1B C2B 1.39(5) .
C2B C3B 1.3900 .
C2B C7B 1.3900 .
C3B C4B 1.3900 .
C3B H3BA 0.9500 .
C4B C5B 1.3900 .
C4B H4BA 0.9500 .
C5B C6B 1.3900 .
C6B C7B 1.3900 .
C6B H6BA 0.9500 .
C7B H7BA 0.9500 .
N3B N3B 0.89(9) 2_655
